data_7207107
loop_
_publ_author_name
'Shivakumar, Kota'
'Vidyasagar, Adiyala'
'Naidu, Andra'
'Gonnade, Rajesh G.'
'Sureshan, Kana M.'

_publ_section_title
;
 Strength from weakness: The role of CH&#x2026;N hydrogen bond in the
 formation of wave-like topology in crystals of aza-heterocycles
;
_journal_issue 2
_journal_name_full CrystEngComm
_journal_page_first 519
_journal_paper_doi 10.1039/c1ce05997a
_journal_volume 14
_journal_year 2012
_chemical_formula_moiety 'C16 H11 N O S'
_chemical_formula_sum 'C16 H11 N O S'
_chemical_formula_weight 265.32
_chemical_name_systematic
;
?
;
_space_group_IT_number 9
_symmetry_cell_setting monoclinic
_symmetry_space_group_name_Hall 'C -2yc'
_symmetry_space_group_name_H-M 'C 1 c 1'
_atom_sites_solution_hydrogens geom
_atom_sites_solution_primary direct
_atom_sites_solution_secondary difmap
_audit_creation_method SHELXL-97
_cell_angle_alpha 90.00
_cell_angle_beta 117.517(4)
_cell_angle_gamma 90.00
_cell_formula_units_Z 4
_cell_length_a 13.359(3)
_cell_length_b 11.451(3)
_cell_length_c 9.571(2)
_cell_measurement_reflns_used 1481
_cell_measurement_temperature 297(2)
_cell_measurement_theta_max 25.452
_cell_measurement_theta_min 2.474
_cell_volume 1298.5(5)
_computing_cell_refinement 'BRUKER SAINT'
_computing_data_collection 'BRUKER SMART'
_computing_data_reduction 'BRUKER SAINT'
_computing_molecular_graphics 'ORTEP-3 (Farrugia, 1997) and Mercury (Macrae et al., 2006)'
_computing_publication_material 'SHELXTL (Bruker, 2003)'
_computing_structure_refinement 'SHELXL-97 (Sheldrick, 1997)'
_computing_structure_solution 'SHELXS-97 (Sheldrick, 1990)'
_diffrn_ambient_temperature 297(2)
_diffrn_measured_fraction_theta_full 0.998
_diffrn_measured_fraction_theta_max 0.998
_diffrn_measurement_device 'Bruker Smart APEX'
_diffrn_measurement_device_type 'CCD Area Detector'
_diffrn_measurement_method 'Phi and Omega Scan'
_diffrn_radiation_monochromator graphite
_diffrn_radiation_source 'fine-focus sealed tube'
_diffrn_radiation_type MoK\a
_diffrn_radiation_wavelength 0.71073
_diffrn_reflns_av_R_equivalents 0.0158
_diffrn_reflns_av_sigmaI/netI 0.0244
_diffrn_reflns_limit_h_max 8
_diffrn_reflns_limit_h_min -15
_diffrn_reflns_limit_k_max 13
_diffrn_reflns_limit_k_min -13
_diffrn_reflns_limit_l_max 11
_diffrn_reflns_limit_l_min -10
_diffrn_reflns_number 3233
_diffrn_reflns_theta_full 25.00
_diffrn_reflns_theta_max 25.00
_diffrn_reflns_theta_min 2.47
_exptl_absorpt_coefficient_mu 0.239
_exptl_absorpt_correction_T_max 0.9835
_exptl_absorpt_correction_T_min 0.9436
_exptl_absorpt_correction_type multi-scan
_exptl_absorpt_process_details '(SADABS; Bruker, 2003)'
_exptl_crystal_colour colourless
_exptl_crystal_density_diffrn 1.357
_exptl_crystal_density_method 'not measured'
_exptl_crystal_description prism
_exptl_crystal_F_000 552
_exptl_crystal_size_max 0.25
_exptl_crystal_size_mid 0.11
_exptl_crystal_size_min 0.07
_refine_diff_density_max 0.204
_refine_diff_density_min -0.146
_refine_diff_density_rms 0.034
_refine_ls_abs_structure_details 'Flack H D (1983), Acta Cryst. A39, 876-881'
_refine_ls_abs_structure_Flack -0.03(9)
_refine_ls_extinction_method none
_refine_ls_goodness_of_fit_ref 1.134
_refine_ls_hydrogen_treatment mixed
_refine_ls_matrix_type full
_refine_ls_number_parameters 176
_refine_ls_number_reflns 1676
_refine_ls_number_restraints 2
_refine_ls_restrained_S_all 1.133
_refine_ls_R_factor_all 0.0362
_refine_ls_R_factor_gt 0.0346
_refine_ls_shift/su_max 0.000
_refine_ls_shift/su_mean 0.000
_refine_ls_structure_factor_coef Fsqd
_refine_ls_weighting_details 'calc w=1/[\s^2^(Fo^2^)+(0.0444P)^2^+0.1057P] where P=(Fo^2^+2Fc^2^)/3'
_refine_ls_weighting_scheme calc
_refine_ls_wR_factor_gt 0.0823
_refine_ls_wR_factor_ref 0.0835
_reflns_number_gt 1600
_reflns_number_total 1676
_reflns_threshold_expression >2sigma(I)
_cod_data_source_file c1ce05997a.txt
_cod_data_source_block kms4
_cod_depositor_comments
;
The following automatic conversions were performed:

'_symmetry_cell_setting' value 'Monoclinic' changed to 'monoclinic'
according to /home/saulius/struct/CIF-dictionaries/cif_core.dic
dictionary named 'cif_core.dic' version 2.4.1 from 2010-06-29.

Automatic conversion script
Id: cif_fix_values 1715 2011-07-08 13:25:40Z adriana 
;
_cod_original_cell_volume 1298.4(5)
_cod_original_sg_symbol_H-M Cc
_cod_database_code 7207107

loop_
_symmetry_equiv_pos_as_xyz
'x, y, z'
'x, -y, z+1/2'
'x+1/2, y+1/2, z'
'x+1/2, -y+1/2, z+1/2'

loop_
_atom_site_label
_atom_site_type_symbol
_atom_site_fract_x
_atom_site_fract_y
_atom_site_fract_z
_atom_site_U_iso_or_equiv
_atom_site_adp_type
_atom_site_occupancy
_atom_site_symmetry_multiplicity
_atom_site_calc_flag
_atom_site_refinement_flags
S1 S 0.73064(8) 0.79212(6) 0.76078(9) 0.0575(2) Uani 1 1 d .
O1 O 0.8361(2) 0.9401(2) 1.0265(2) 0.0690(7) Uani 1 1 d .
N1 N 0.59681(19) 0.93750(19) 0.5325(3) 0.0460(6) Uani 1 1 d .
C2 C 0.6715(2) 0.9303(2) 0.6807(3) 0.0437(7) Uani 1 1 d .
C3 C 0.7101(2) 1.0308(2) 0.7834(3) 0.0449(7) Uani 1 1 d .
C4 C 0.6655(2) 1.1366(2) 0.7209(3) 0.0494(7) Uani 1 1 d .
H4 H 0.6890 1.2027 0.7844 0.059 Uiso 1 1 calc R
C5 C 0.5357(3) 1.2559(3) 0.4889(4) 0.0600(8) Uani 1 1 d .
H5 H 0.5568 1.3245 0.5474 0.072 Uiso 1 1 calc R
C6 C 0.4587(3) 1.2598(3) 0.3343(4) 0.0617(8) Uani 1 1 d .
H6 H 0.4272 1.3307 0.2874 0.074 Uiso 1 1 calc R
C7 C 0.4269(3) 1.1575(3) 0.2465(4) 0.0606(8) Uani 1 1 d .
H7 H 0.3736 1.1609 0.1409 0.073 Uiso 1 1 calc R
C8 C 0.4721(3) 1.0524(3) 0.3114(3) 0.0557(8) Uani 1 1 d .
H8 H 0.4499 0.9853 0.2496 0.067 Uiso 1 1 calc R
C9 C 0.5523(2) 1.0444(2) 0.4717(3) 0.0429(6) Uani 1 1 d .
C10 C 0.5846(2) 1.1479(2) 0.5623(3) 0.0465(7) Uani 1 1 d .
C11 C 0.7935(3) 1.0264(3) 0.9515(3) 0.0531(7) Uani 1 1 d .
C12 C 0.6804(3) 0.7008(2) 0.5904(3) 0.0502(7) Uani 1 1 d .
C13 C 0.7606(3) 0.6507(3) 0.5560(4) 0.0658(9) Uani 1 1 d .
H13 H 0.8362 0.6712 0.6138 0.079 Uiso 1 1 calc R
C14 C 0.7279(4) 0.5700(3) 0.4352(5) 0.0785(11) Uani 1 1 d .
H14 H 0.7820 0.5352 0.4131 0.094 Uiso 1 1 calc R
C15 C 0.6164(4) 0.5411(3) 0.3480(4) 0.0711(10) Uani 1 1 d .
H15 H 0.5948 0.4869 0.2668 0.085 Uiso 1 1 calc R
C16 C 0.5371(3) 0.5919(3) 0.3804(4) 0.0641(9) Uani 1 1 d .
H16 H 0.4614 0.5731 0.3196 0.077 Uiso 1 1 calc R
C17 C 0.5680(3) 0.6714(2) 0.5028(3) 0.0535(7) Uani 1 1 d .
H17 H 0.5137 0.7044 0.5258 0.064 Uiso 1 1 calc R
H11 H 0.817(3) 1.105(3) 1.004(4) 0.069(10) Uiso 1 1 d .

loop_
_atom_site_aniso_label
_atom_site_aniso_U_11
_atom_site_aniso_U_22
_atom_site_aniso_U_33
_atom_site_aniso_U_23
_atom_site_aniso_U_13
_atom_site_aniso_U_12
S1 0.0618(5) 0.0462(3) 0.0465(4) 0.0093(3) 0.0098(3) 0.0029(4)
O1 0.0694(16) 0.0797(15) 0.0417(12) 0.0103(11) 0.0118(11) 0.0164(12)
N1 0.0449(14) 0.0446(12) 0.0414(13) 0.0043(10) 0.0139(11) -0.0005(10)
C2 0.0422(16) 0.0442(14) 0.0418(16) 0.0051(10) 0.0171(13) 0.0005(11)
C3 0.0447(17) 0.0489(14) 0.0395(15) 0.0024(12) 0.0180(12) -0.0014(12)
C4 0.0562(18) 0.0485(15) 0.0407(15) -0.0055(12) 0.0201(13) -0.0043(13)
C5 0.072(2) 0.0498(16) 0.0557(18) 0.0036(14) 0.0274(16) 0.0093(15)
C6 0.068(2) 0.0544(17) 0.061(2) 0.0143(14) 0.0285(17) 0.0191(15)
C7 0.0527(18) 0.0710(19) 0.0467(17) 0.0122(15) 0.0134(14) 0.0128(15)
C8 0.054(2) 0.0566(17) 0.0452(17) -0.0012(13) 0.0136(14) 0.0026(13)
C9 0.0387(16) 0.0455(14) 0.0408(15) 0.0038(11) 0.0152(12) 0.0015(11)
C10 0.0525(17) 0.0441(14) 0.0417(14) 0.0013(11) 0.0208(13) 0.0004(12)
C11 0.0523(19) 0.0637(18) 0.0385(16) -0.0028(14) 0.0170(13) -0.0025(15)
C12 0.0616(19) 0.0335(13) 0.0519(17) 0.0139(11) 0.0232(15) 0.0063(12)
C13 0.058(2) 0.0494(16) 0.086(2) 0.0131(16) 0.0293(18) 0.0152(15)
C14 0.097(3) 0.0557(19) 0.100(3) 0.0093(19) 0.060(3) 0.0241(19)
C15 0.108(3) 0.0462(16) 0.063(2) -0.0003(14) 0.042(2) 0.0046(18)
C16 0.076(2) 0.0470(16) 0.063(2) -0.0011(14) 0.0260(17) -0.0050(16)
C17 0.0532(18) 0.0504(15) 0.0541(17) 0.0001(13) 0.0224(14) -0.0007(13)

loop_
_atom_type_symbol
_atom_type_description
_atom_type_scat_dispersion_real
_atom_type_scat_dispersion_imag
_atom_type_scat_source
C C 0.0033 0.0016 'International Tables Vol C Tables 4.2.6.8 and 6.1.1.4'
H H 0.0000 0.0000 'International Tables Vol C Tables 4.2.6.8 and 6.1.1.4'
N N 0.0061 0.0033 'International Tables Vol C Tables 4.2.6.8 and 6.1.1.4'
S S 0.1246 0.1234 'International Tables Vol C Tables 4.2.6.8 and 6.1.1.4'
O O 0.0106 0.0060 'International Tables Vol C Tables 4.2.6.8 and 6.1.1.4'

loop_
_geom_angle_atom_site_label_1
_geom_angle_atom_site_label_2
_geom_angle_atom_site_label_3
_geom_angle
C2 S1 C12 102.89(12)
C2 N1 C9 118.8(2)
N1 C2 C3 122.8(2)
N1 C2 S1 119.3(2)
C3 C2 S1 117.90(19)
C4 C3 C2 117.6(2)
C4 C3 C11 117.8(2)
C2 C3 C11 124.6(2)
C3 C4 C10 121.2(3)
C3 C4 H4 119.4
C10 C4 H4 119.4
C6 C5 C10 120.7(3)
C6 C5 H5 119.7
C10 C5 H5 119.7
C5 C6 C7 119.9(3)
C5 C6 H6 120.1
C7 C6 H6 120.1
C8 C7 C6 121.5(3)
C8 C7 H7 119.3
C6 C7 H7 119.3
C7 C8 C9 120.5(3)
C7 C8 H8 119.8
C9 C8 H8 119.8
N1 C9 C8 118.9(2)
N1 C9 C10 122.6(2)
C8 C9 C10 118.5(2)
C4 C10 C9 116.8(2)
C4 C10 C5 124.1(3)
C9 C10 C5 119.0(3)
O1 C11 C3 126.2(3)
O1 C11 H11 119.1(17)
C3 C11 H11 114.7(17)
C17 C12 C13 120.0(3)
C17 C12 S1 122.7(2)
C13 C12 S1 117.1(3)
C12 C13 C14 119.7(3)
C12 C13 H13 120.1
C14 C13 H13 120.1
C15 C14 C13 120.3(3)
C15 C14 H14 119.8
C13 C14 H14 119.8
C16 C15 C14 119.9(3)
C16 C15 H15 120.1
C14 C15 H15 120.1
C15 C16 C17 120.9(3)
C15 C16 H16 119.6
C17 C16 H16 119.6
C12 C17 C16 119.2(3)
C12 C17 H17 120.4
C16 C17 H17 120.4

loop_
_geom_bond_atom_site_label_1
_geom_bond_atom_site_label_2
_geom_bond_distance
S1 C2 1.777(3)
S1 C12 1.787(3)
O1 C11 1.200(3)
N1 C2 1.306(3)
N1 C9 1.368(3)
C2 C3 1.445(4)
C3 C4 1.361(4)
C3 C11 1.475(4)
C4 C10 1.405(4)
C4 H4 0.9300
C5 C6 1.357(4)
C5 C10 1.424(4)
C5 H5 0.9300
C6 C7 1.389(4)
C6 H6 0.9300
C7 C8 1.360(4)
C7 H7 0.9300
C8 C9 1.411(4)
C8 H8 0.9300
C9 C10 1.412(4)
C11 H11 1.01(3)
C12 C17 1.382(4)
C12 C13 1.382(4)
C13 C14 1.384(5)
C13 H13 0.9300
C14 C15 1.370(6)
C14 H14 0.9300
C15 C16 1.364(5)
C15 H15 0.9300
C16 C17 1.387(4)
C16 H16 0.9300
C17 H17 0.9300

loop_
_geom_torsion_atom_site_label_1
_geom_torsion_atom_site_label_2
_geom_torsion_atom_site_label_3
_geom_torsion_atom_site_label_4
_geom_torsion
C9 N1 C2 C3 -0.5(4)
C9 N1 C2 S1 -179.59(19)
C12 S1 C2 N1 9.2(3)
C12 S1 C2 C3 -169.9(2)
N1 C2 C3 C4 0.1(4)
S1 C2 C3 C4 179.2(2)
N1 C2 C3 C11 179.5(3)
S1 C2 C3 C11 -1.5(4)
C2 C3 C4 C10 0.1(4)
C11 C3 C4 C10 -179.2(3)
C10 C5 C6 C7 0.0(5)
C5 C6 C7 C8 -0.5(5)
C6 C7 C8 C9 0.6(5)
C2 N1 C9 C8 179.6(3)
C2 N1 C9 C10 0.6(4)
C7 C8 C9 N1 -179.3(3)
C7 C8 C9 C10 -0.2(5)
C3 C4 C10 C9 0.0(4)
C3 C4 C10 C5 -179.1(3)
N1 C9 C10 C4 -0.3(4)
C8 C9 C10 C4 -179.4(3)
N1 C9 C10 C5 178.8(3)
C8 C9 C10 C5 -0.2(4)
C6 C5 C10 C4 179.4(3)
C6 C5 C10 C9 0.4(5)
C4 C3 C11 O1 175.7(3)
C2 C3 C11 O1 -3.6(5)
C2 S1 C12 C17 -68.0(2)
C2 S1 C12 C13 117.8(2)
C17 C12 C13 C14 -0.9(4)
S1 C12 C13 C14 173.5(2)
C12 C13 C14 C15 1.1(5)
C13 C14 C15 C16 -0.1(5)
C14 C15 C16 C17 -1.2(5)
C13 C12 C17 C16 -0.4(4)
S1 C12 C17 C16 -174.4(2)
C15 C16 C17 C12 1.4(5)
